data_4121381
loop_
_publ_author_name
'David E. Herbert'
'Davide Lionetti'
'Jonathan Rittle'
'Theodor Agapie'

_publ_contact_author_address
;
Beckman Institute
Caltech 139-74
Pasadena CA 91125
USA
;
_publ_contact_author_email xray@caltech.edu
_publ_contact_author_name 'Xray Staff'
_publ_section_title
;
 Heterometallic Triiron-Oxo/Hydroxo Clusters: Effect of Redox-Inactive
 Metals
;
_journal_name_full 'Journal of the American Chemical Society'
_journal_page_first 19075
_journal_page_last 19078
_journal_paper_doi 10.1021/ja4104974
_journal_volume 135
_journal_year 2013
_chemical_formula_moiety
;
C66 H56 F3 Fe3 La N6 O14 S, 0.39(C H2 Cl2), 1.61(C4 H10 O),
 2(C F3 O3 S), C4 H10 O2
;
_chemical_formula_sum 'C79.87 H82.97 Cl0.76 F9 Fe3 La N6 O22.62 S3'
_chemical_formula_weight 2089.28
_chemical_name_systematic
;
 ?
;
_space_group_crystal_system monoclinic
_space_group_IT_number 14
_space_group_name_Hall '-P 2ybc'
_space_group_name_H-M_alt 'P 1 21/c 1'
_symmetry_space_group_name_Hall '-P 2ybc'
_symmetry_space_group_name_H-M 'P 1 21/c 1'
_atom_sites_solution_hydrogens geom
_audit_creation_date 2013-10-10
_audit_creation_method
;
Olex2 1.2
(compiled 2013.09.17 svn.r2790 for OlexSys, GUI svn.r4601),
 SHELXL-2013,
 and manual edit
;
_cell_angle_alpha 90
_cell_angle_beta 102.574(8)
_cell_angle_gamma 90
_cell_formula_units_Z 4
_cell_length_a 14.949(5)
_cell_length_b 25.335(8)
_cell_length_c 23.827(8)
_cell_measurement_reflns_used 9191
_cell_measurement_temperature 100
_cell_measurement_theta_max 34.18
_cell_measurement_theta_min 2.41
_cell_volume 8808(5)
_computing_cell_refinement 'SAINT v8.27A (Bruker, 2012)'
_computing_data_collection 'APEX2 2013.2-0 (Bruker-AXS, 2007)'
_computing_data_reduction 'SAINT v8.27A (Bruker, 2012)'
_computing_molecular_graphics 'DIAMOND 3 (Crystal Impact, 1999)'
_computing_publication_material
;
O. V. Dolomanov, L. J. Bourhis, R. J. Gildea, J. A. K. Howard and H. Puschmann,
OLEX2: a complete structure solution, refinement and analysis program.
J. Appl. Cryst. (2009). 42, 339-341.
 and SHELXTL (Bruker-AXS, 2007)
;
_computing_structure_refinement 'SHELXL-2013/2 (Sheldrick, 2013)'
_computing_structure_solution 'SHELXT (Sheldrick, 2012)'
_diffrn_ambient_temperature 100
_diffrn_detector_area_resol_mean 8.33
_diffrn_measured_fraction_theta_full 1.000
_diffrn_measured_fraction_theta_max 0.954
_diffrn_measurement_device_type 'Bruker APEX-II CCD'
_diffrn_measurement_method '\f and \w scans'
_diffrn_radiation_monochromator graphite
_diffrn_radiation_type MoK\a
_diffrn_radiation_wavelength 0.71073
_diffrn_reflns_av_R_equivalents 0.0617
_diffrn_reflns_av_unetI/netI 0.0460
_diffrn_reflns_Laue_measured_fraction_full 1.000
_diffrn_reflns_Laue_measured_fraction_max 0.954
_diffrn_reflns_limit_h_max 23
_diffrn_reflns_limit_h_min -23
_diffrn_reflns_limit_k_max 40
_diffrn_reflns_limit_k_min -40
_diffrn_reflns_limit_l_max 38
_diffrn_reflns_limit_l_min -38
_diffrn_reflns_number 257785
_diffrn_reflns_point_group_measured_fraction_full 1.000
_diffrn_reflns_point_group_measured_fraction_max 0.954
_diffrn_reflns_theta_full 25.000
_diffrn_reflns_theta_max 34.843
_diffrn_reflns_theta_min 1.611
_diffrn_source_current 30
_diffrn_source_power 1.5
_diffrn_source_target Mo
_diffrn_source_voltage 50
_diffrn_standards_number 0
_exptl_absorpt_coefficient_mu 1.147
_exptl_absorpt_correction_T_max 1.0000
_exptl_absorpt_correction_T_min 0.7564
_exptl_absorpt_correction_type multi-scan
_exptl_absorpt_process_details
;
SADABS-2012/1 (Bruker,2012) was used for absorption correction.
wR2(int) was 0.0746 before and 0.0562 after correction.
The Ratio of minimum to maximum transmission is 0.7564.
The \l/2 correction factor is 0.0015.
;
_exptl_crystal_colour brown
_exptl_crystal_colour_primary brown
_exptl_crystal_density_diffrn 1.576
_exptl_crystal_description plate
_exptl_crystal_F_000 4248
_exptl_crystal_size_max 0.54
_exptl_crystal_size_mid 0.34
_exptl_crystal_size_min 0.07
_refine_diff_density_max 2.955
_refine_diff_density_min -1.446
_refine_diff_density_rms 0.166
_refine_ls_extinction_method none
_refine_ls_goodness_of_fit_ref 1.086
_refine_ls_hydrogen_treatment constr
_refine_ls_matrix_type full
_refine_ls_number_parameters 1148
_refine_ls_number_reflns 36543
_refine_ls_number_restraints 0
_refine_ls_restrained_S_all 1.086
_refine_ls_R_factor_all 0.0939
_refine_ls_R_factor_gt 0.0567
_refine_ls_shift/su_max 0.005
_refine_ls_shift/su_mean 0.000
_refine_ls_structure_factor_coef Fsqd
_refine_ls_weighting_details
;
 w=1/[\s^2^(Fo^2^)+(0.0786P)^2^+21.7783P]
 where P=(Fo^2^+2Fc^2^)/3
;
_refine_ls_weighting_scheme calc
_refine_ls_wR_factor_gt 0.1458
_refine_ls_wR_factor_ref 0.1726
_reflns_Friedel_coverage 0.000
_reflns_number_gt 25898
_reflns_number_total 36543
_reflns_threshold_expression 'I > 2\s(I)'
_cod_data_source_file ja4104974_La.cif
_cod_data_source_block mkt
_cod_database_code 4121381
_cod_database_fobs_code 4121381
_shelx_space_group_comment
;
The symmetry employed for this shelxl refinement is uniquely defined
by the following loop, which should always be used as a source of
symmetry information in preference to the above space-group names.
They are only intended as comments.
;
_shelx_estimated_absorpt_t_max 0.924
_shelx_estimated_absorpt_t_min 0.576
_olex2_refinement_description
;
1. Fixed Uiso
 At 1.2 times of:
  All C(H) groups, All C(H,H) groups, All O(H) groups
 At 1.5 times of:
  All C(H,H,H) groups
2. others
 Sof(Cl1)=Sof(Cl2)=Sof(C87)=Sof(H87A)=Sof(H87B)=1-FVAR(1)
 Sof(O25)=Sof(C82)=Sof(H82A)=Sof(H82B)=Sof(H82C)=Sof(C83)=Sof(H83A)=Sof(H83B)=
 Sof(C84)=Sof(H84A)=Sof(H84B)=Sof(C85)=Sof(H85A)=Sof(H85B)=Sof(H85C)=FVAR(1)
3.a Ternary CH refined with riding coordinates:
 O12(H12)
3.b Secondary CH2 refined with riding coordinates:
 C64(H64A,H64B), C83(H83A,H83B), C84(H84A,H84B), C87(H87A,H87B), C70(H70A,
 H70B), C72(H72A,H72B), C74(H74A,H74B), C76(H76A,H76B)
3.c Aromatic/amide H refined with riding coordinates:
 O5(H5), C2(H2), C4(H4), C6(H6), C9(H9), C10(H10), C11(H11), C12(H12A),
 C15(H15), C16(H16), C17(H17), C18(H18), C21(H21), C22(H22), C23(H23), C24(H24),
  C29(H29), C30(H30), C31(H31), C32(H32), C34(H34), C35(H35), C36(H36),
 C37(H37), C39(H39), C40(H40), C41(H41), C42(H42), C44(H44), C45(H45), C46(H46),
  C47(H47), C49(H49), C50(H50), C51(H51), C52(H52), C54(H54), C55(H55),
 C56(H56), C57(H57), C63(H63)
3.d Idealised Me refined as rotating group:
 C59(H59A,H59B,H59C), C61(H61A,H61B,H61C), C62(H62A,H62B,H62C), C65(H65A,H65B,
 H65C), C82(H82A,H82B,H82C), C85(H85A,H85B,H85C), C69(H69A,H69B,H69C), C71(H71A,
 H71B,H71C), C73(H73A,H73B,H73C), C77(H77A,H77B,H77C)
;

loop_
_space_group_symop_operation_xyz
'x, y, z'
'-x, y+1/2, -z+1/2'
'-x, -y, -z'
'x, -y-1/2, z-1/2'

loop_
_atom_site_label
_atom_site_type_symbol
_atom_site_fract_x
_atom_site_fract_y
_atom_site_fract_z
_atom_site_U_iso_or_equiv
_atom_site_adp_type
_atom_site_occupancy
_atom_site_site_symmetry_order
_atom_site_calc_flag
_atom_site_refinement_flags_posn
_atom_site_refinement_flags_adp
_atom_site_refinement_flags_occupancy
_atom_site_disorder_assembly
_atom_site_disorder_group
La1 La 0.15840(2) 1.01044(2) 0.29994(2) 0.01715(4) Uani 1 1 d . . . A 4
Fe1 Fe 0.30007(3) 0.89973(2) 0.24016(2) 0.01603(8) Uani 1 1 d . . . A 4
Fe2 Fe 0.08553(3) 0.90169(2) 0.21795(2) 0.01306(7) Uani 1 1 d . . . A 4
Fe3 Fe 0.19540(3) 0.85621(2) 0.32856(2) 0.01411(7) Uani 1 1 d . . . A 4
S1 S 0.23722(7) 1.06732(4) 0.42466(4) 0.0343(2) Uani 1 1 d . . . A 4
F1 F 0.1430(3) 1.12979(14) 0.47778(17) 0.0810(13) Uani 1 1 d . . . A 4
F2 F 0.1923(4) 1.0596(2) 0.52456(14) 0.0941(14) Uani 1 1 d . . . A 4
F3 F 0.0786(2) 1.05555(12) 0.45333(15) 0.0570(8) Uani 1 1 d . . . A 4
O1 O 0.08826(13) 0.83438(8) 0.26087(8) 0.0148(3) Uani 1 1 d . . . A 4
O2 O 0.28716(13) 0.82976(8) 0.28837(8) 0.0161(3) Uani 1 1 d . . . A 4
O3 O 0.18624(13) 0.87837(8) 0.18047(8) 0.0156(3) Uani 1 1 d . . . A 4
O4 O 0.18768(13) 0.91973(8) 0.28420(8) 0.0152(3) Uani 1 1 d . . . A 4
O5 O 0.07411(14) 0.97719(8) 0.20945(9) 0.0173(4) Uani 1 1 d . . . A 4
H5 H 0.0426 0.9967 0.1771 0.021 Uiso 1 1 calc R U . A 4
O6 O 0.13368(16) 0.88901(9) 0.38859(9) 0.0201(4) Uani 1 1 d . . . A 4
O7 O 0.06469(16) 0.96534(9) 0.35613(9) 0.0206(4) Uani 1 1 d . . . A 4
O8 O 0.39363(15) 0.94091(9) 0.30136(10) 0.0238(4) Uani 1 1 d . . . A 4
O9 O 0.31860(16) 1.01596(9) 0.30829(10) 0.0235(4) Uani 1 1 d . . . A 4
O11 O 0.02214(16) 1.07650(9) 0.27214(10) 0.0226(4) Uani 1 1 d . . . A 4
O12 O 0.18163(16) 1.08831(9) 0.23558(10) 0.0224(4) Uani 1 1 d . . . A 4
H12 H 0.2106 1.0705 0.2066 0.027 Uiso 1 1 calc R U . A 4
O13 O 0.2418(2) 1.01064(12) 0.41890(12) 0.0347(6) Uani 1 1 d . . . A 4
O14 O 0.1870(2) 1.09075(11) 0.37125(11) 0.0349(6) Uani 1 1 d . . . A 4
O15 O 0.3187(3) 1.09407(17) 0.45104(15) 0.0623(11) Uani 1 1 d . . . A 4
N1 N 0.13486(16) 0.78596(9) 0.35531(10) 0.0163(4) Uani 1 1 d . . . A 4
N2 N 0.32407(18) 0.85807(10) 0.39275(11) 0.0197(4) Uani 1 1 d . . . A 4
N3 N 0.41651(18) 0.85183(11) 0.23438(11) 0.0216(5) Uani 1 1 d . . . A 4
N4 N 0.28454(17) 0.96038(11) 0.17071(11) 0.0197(4) Uani 1 1 d . . . A 4
N5 N 0.01895(17) 0.88745(10) 0.12993(10) 0.0170(4) Uani 1 1 d . . . A 4
N6 N -0.04252(17) 0.90087(10) 0.25296(11) 0.0174(4) Uani 1 1 d . . . A 4
C1 C 0.2167(2) 0.77618(12) 0.14731(12) 0.0194(5) Uani 1 1 d . . . A 4
C2 C 0.1222(2) 0.77256(11) 0.14282(12) 0.0188(5) Uani 1 1 d . . . A 4
H2 H 0.0814 0.7855 0.1094 0.023 Uiso 1 1 calc R U . A 4
C3 C 0.0873(2) 0.75016(11) 0.18682(12) 0.0181(5) Uani 1 1 d . . . A 4
C4 C 0.1475(2) 0.72851(11) 0.23452(13) 0.0185(5) Uani 1 1 d . . . A 4
H4 H 0.1238 0.7113 0.2636 0.022 Uiso 1 1 calc R U . A 4
C5 C 0.2417(2) 0.73195(11) 0.23984(12) 0.0184(5) Uani 1 1 d . . . A 4
C6 C 0.2756(2) 0.75407(12) 0.19472(13) 0.0201(5) Uani 1 1 d . . . A 4
H6 H 0.3397 0.7540 0.1966 0.024 Uiso 1 1 calc R U . A 4
C7 C -0.0127(2) 0.75310(11) 0.18481(12) 0.0178(5) Uani 1 1 d . . . A 4
C8 C -0.04945(19) 0.78024(11) 0.22642(12) 0.0172(5) Uani 1 1 d . . . A 4
C9 C -0.1451(2) 0.77994(12) 0.22046(14) 0.0217(5) Uani 1 1 d . . . A 4
H9 H -0.1709 0.7971 0.2487 0.026 Uiso 1 1 calc R U . A 4
C10 C -0.2030(2) 0.75523(13) 0.17438(14) 0.0234(6) Uani 1 1 d . . . A 4
H10 H -0.2674 0.7555 0.1715 0.028 Uiso 1 1 calc R U . A 4
C11 C -0.1667(2) 0.73015(13) 0.13269(14) 0.0241(6) Uani 1 1 d . . . A 4
H11 H -0.2060 0.7138 0.1007 0.029 Uiso 1 1 calc R U . A 4
C12 C -0.0722(2) 0.72920(12) 0.13807(13) 0.0217(5) Uani 1 1 d . . . A 4
H12A H -0.0474 0.7120 0.1095 0.026 Uiso 1 1 calc R U . A 4
C13 C 0.3031(2) 0.71527(12) 0.29479(13) 0.0195(5) Uani 1 1 d . . . A 4
C14 C 0.3652(2) 0.74936(12) 0.33035(12) 0.0191(5) Uani 1 1 d . . . A 4
C15 C 0.4214(2) 0.72860(13) 0.37988(14) 0.0247(6) Uani 1 1 d . . . A 4
H15 H 0.4653 0.7509 0.4034 0.030 Uiso 1 1 calc R U . A 4
C16 C 0.4150(2) 0.67609(14) 0.39597(15) 0.0285(7) Uani 1 1 d . . . A 4
H16 H 0.4554 0.6627 0.4293 0.034 Uiso 1 1 calc R U . A 4
C17 C 0.3500(3) 0.64366(14) 0.36339(16) 0.0306(7) Uani 1 1 d . . . A 4
H17 H 0.3430 0.6083 0.3751 0.037 Uiso 1 1 calc R U . A 4
C18 C 0.2948(2) 0.66311(13) 0.31329(14) 0.0253(6) Uani 1 1 d . . . A 4
H18 H 0.2501 0.6406 0.2908 0.030 Uiso 1 1 calc R U . A 4
C19 C 0.2551(2) 0.80588(12) 0.10429(12) 0.0200(5) Uani 1 1 d . . . A 4
C20 C 0.2385(2) 0.86004(12) 0.09211(12) 0.0193(5) Uani 1 1 d . . . A 4
C21 C 0.2790(2) 0.88402(14) 0.05078(13) 0.0239(6) Uani 1 1 d . . . A 4
H21 H 0.2674 0.9203 0.0420 0.029 Uiso 1 1 calc R U . A 4
C22 C 0.3358(3) 0.85588(16) 0.02230(15) 0.0299(7) Uani 1 1 d . . . A 4
H22 H 0.3619 0.8728 -0.0059 0.036 Uiso 1 1 calc R U . A 4
C23 C 0.3542(3) 0.80326(17) 0.03518(15) 0.0328(8) Uani 1 1 d . . . A 4
H23 H 0.3939 0.7841 0.0165 0.039 Uiso 1 1 calc R U . A 4
C24 C 0.3141(2) 0.77867(15) 0.07563(14) 0.0276(7) Uani 1 1 d . . . A 4
H24 H 0.3269 0.7425 0.0842 0.033 Uiso 1 1 calc R U . A 4
C25 C 0.37177(19) 0.80925(12) 0.31687(12) 0.0178(5) Uani 1 1 d . . . A 4
C26 C 0.17803(19) 0.89455(11) 0.12333(11) 0.0167(5) Uani 1 1 d . . . A 4
C27 C 0.01071(18) 0.81245(11) 0.27630(12) 0.0155(4) Uani 1 1 d . . . A 4
C28 C -0.04733(19) 0.85973(11) 0.28824(12) 0.0176(5) Uani 1 1 d . . . A 4
C29 C -0.1018(2) 0.86098(13) 0.32840(15) 0.0247(6) Uani 1 1 d . . . A 4
H29 H -0.1022 0.8321 0.3537 0.030 Uiso 1 1 calc R U . A 4
C30 C -0.1557(3) 0.90511(15) 0.33108(17) 0.0321(7) Uani 1 1 d . . . A 4
H30 H -0.1925 0.9072 0.3588 0.038 Uiso 1 1 calc R U . A 4
C31 C -0.1550(2) 0.94628(14) 0.29256(17) 0.0290(7) Uani 1 1 d . . . A 4
H31 H -0.1940 0.9760 0.2921 0.035 Uiso 1 1 calc R U . A 4
C32 C -0.0966(2) 0.94317(12) 0.25501(14) 0.0215(5) Uani 1 1 d . . . A 4
H32 H -0.0943 0.9719 0.2297 0.026 Uiso 1 1 calc R U . A 4
C33 C 0.04651(19) 0.77767(11) 0.32945(12) 0.0164(5) Uani 1 1 d . . . A 4
C34 C -0.0050(2) 0.73849(12) 0.34819(13) 0.0201(5) Uani 1 1 d . . . A 4
H34 H -0.0681 0.7343 0.3308 0.024 Uiso 1 1 calc R U . A 4
C35 C 0.0371(2) 0.70543(13) 0.39279(14) 0.0244(6) Uani 1 1 d . . . A 4
H35 H 0.0031 0.6782 0.4060 0.029 Uiso 1 1 calc R U . A 4
C36 C 0.1292(2) 0.71251(12) 0.41782(14) 0.0233(6) Uani 1 1 d . . . A 4
H36 H 0.1597 0.6896 0.4474 0.028 Uiso 1 1 calc R U . A 4
C37 C 0.1756(2) 0.75386(12) 0.39861(13) 0.0196(5) Uani 1 1 d . . . A 4
H37 H 0.2380 0.7598 0.4165 0.024 Uiso 1 1 calc R U . A 4
C38 C 0.3972(2) 0.84020(12) 0.37352(13) 0.0205(5) Uani 1 1 d . . . A 4
C39 C 0.4864(2) 0.85002(14) 0.40420(14) 0.0266(6) Uani 1 1 d . . . A 4
H39 H 0.5375 0.8377 0.3902 0.032 Uiso 1 1 calc R U . A 4
C40 C 0.4992(3) 0.87787(16) 0.45517(16) 0.0341(8) Uani 1 1 d . . . A 4
H40 H 0.5594 0.8849 0.4766 0.041 Uiso 1 1 calc R U . A 4
C41 C 0.4244(3) 0.89532(16) 0.47485(16) 0.0346(8) Uani 1 1 d . . . A 4
H41 H 0.4323 0.9144 0.5099 0.042 Uiso 1 1 calc R U . A 4
C42 C 0.3374(2) 0.88459(14) 0.44272(14) 0.0273(6) Uani 1 1 d . . . A 4
H42 H 0.2856 0.8963 0.4564 0.033 Uiso 1 1 calc R U . A 4
C43 C 0.4413(2) 0.81720(13) 0.27784(13) 0.0215(5) Uani 1 1 d . . . A 4
C44 C 0.5223(2) 0.78829(16) 0.28501(16) 0.0315(7) Uani 1 1 d . . . A 4
H44 H 0.5396 0.7646 0.3164 0.038 Uiso 1 1 calc R U . A 4
C45 C 0.5774(3) 0.7946(2) 0.2456(2) 0.0457(12) Uani 1 1 d . . . A 4
H45 H 0.6338 0.7761 0.2503 0.055 Uiso 1 1 calc R U . A 4
C46 C 0.5494(3) 0.8283(2) 0.19919(19) 0.0440(11) Uani 1 1 d . . . A 4
H46 H 0.5844 0.8318 0.1705 0.053 Uiso 1 1 calc R U . A 4
C47 C 0.4692(2) 0.85668(16) 0.19575(15) 0.0300(7) Uani 1 1 d . . . A 4
H47 H 0.4507 0.8806 0.1647 0.036 Uiso 1 1 calc R U . A 4
C48 C 0.2128(2) 0.95208(12) 0.12616(12) 0.0195(5) Uani 1 1 d . . . A 4
C49 C 0.1764(2) 0.99178(13) 0.08824(14) 0.0258(6) Uani 1 1 d . . . A 4
H49 H 0.1245 0.9854 0.0581 0.031 Uiso 1 1 calc R U . A 4
C50 C 0.2176(3) 1.04149(14) 0.09520(16) 0.0308(7) Uani 1 1 d . . . A 4
H50 H 0.1938 1.0694 0.0697 0.037 Uiso 1 1 calc R U . A 4
C51 C 0.2930(3) 1.04981(14) 0.13930(15) 0.0295(7) Uani 1 1 d . . . A 4
H51 H 0.3228 1.0831 0.1442 0.035 Uiso 1 1 calc R U . A 4
C52 C 0.3242(2) 1.00823(13) 0.17629(14) 0.0242(6) Uani 1 1 d . . . A 4
H52 H 0.3758 1.0138 0.2069 0.029 Uiso 1 1 calc R U . A 4
C53 C 0.0763(2) 0.88966(12) 0.09346(12) 0.0185(5) Uani 1 1 d . . . A 4
C54 C 0.0451(2) 0.88458(14) 0.03433(13) 0.0256(6) Uani 1 1 d . . . A 4
H54 H 0.0858 0.8882 0.0090 0.031 Uiso 1 1 calc R U . A 4
C55 C -0.0480(2) 0.87401(16) 0.01330(14) 0.0305(7) Uani 1 1 d . . . A 4
H55 H -0.0713 0.8696 -0.0268 0.037 Uiso 1 1 calc R U . A 4
C56 C -0.1059(2) 0.86999(15) 0.05094(15) 0.0283(7) Uani 1 1 d . . . A 4
H56 H -0.1689 0.8619 0.0372 0.034 Uiso 1 1 calc R U . A 4
C57 C -0.0706(2) 0.87797(13) 0.10918(14) 0.0221(5) Uani 1 1 d . . . A 4
H57 H -0.1108 0.8767 0.1350 0.026 Uiso 1 1 calc R U . A 4
C58 C 0.0829(2) 0.92889(12) 0.39240(12) 0.0196(5) Uani 1 1 d . . . A 4
C59 C 0.0417(3) 0.93099(15) 0.44488(15) 0.0312(7) Uani 1 1 d . . . A 4
H59A H -0.0040 0.9593 0.4403 0.047 Uiso 1 1 calc R U . A 4
H59B H 0.0901 0.9378 0.4790 0.047 Uiso 1 1 calc R U . A 4
H59C H 0.0121 0.8972 0.4493 0.047 Uiso 1 1 calc R U . A 4
C60 C 0.3869(2) 0.98549(13) 0.32385(13) 0.0218(5) Uani 1 1 d . . . A 4
C61 C 0.4645(3) 1.00446(16) 0.37098(18) 0.0346(8) Uani 1 1 d . . . A 4
H61A H 0.5036 0.9745 0.3865 0.052 Uiso 1 1 calc R U . A 4
H61B H 0.4396 1.0206 0.4017 0.052 Uiso 1 1 calc R U . A 4
H61C H 0.5008 1.0307 0.3554 0.052 Uiso 1 1 calc R U . A 4
C62 C 0.2468(3) 1.12934(14) 0.25625(17) 0.0306(7) Uani 1 1 d . . . A 4
H62A H 0.2623 1.1479 0.2235 0.046 Uiso 1 1 calc R U . A 4
H62B H 0.3024 1.1138 0.2799 0.046 Uiso 1 1 calc R U . A 4
H62C H 0.2202 1.1544 0.2794 0.046 Uiso 1 1 calc R U . A 4
C63 C 0.0971(2) 1.10690(13) 0.20015(15) 0.0248(6) Uani 1 1 d . . . A 4
H63 H 0.0848 1.1096 0.1594 0.030 Uiso 1 1 calc R U . A 4
C64 C 0.0307(2) 1.12147(13) 0.23734(15) 0.0257(6) Uani 1 1 d . . . A 4
H64A H 0.0540 1.1521 0.2619 0.031 Uiso 1 1 calc R U . A 4
H64B H -0.0297 1.1309 0.2130 0.031 Uiso 1 1 calc R U . A 4
C65 C -0.0444(3) 1.08477(15) 0.30657(16) 0.0303(7) Uani 1 1 d . . . A 4
H65A H -0.0276 1.1160 0.3308 0.045 Uiso 1 1 calc R U . A 4
H65B H -0.0461 1.0538 0.3310 0.045 Uiso 1 1 calc R U . A 4
H65C H -0.1050 1.0901 0.2814 0.045 Uiso 1 1 calc R U . A 4
C66 C 0.1587(4) 1.0782(2) 0.4732(2) 0.0528(13) Uani 1 1 d . . . A 4
Cl1 Cl -0.45781(19) 0.94203(13) -0.04527(14) 0.0472(8) Uani 0.392(3) 1 d . . P B 2
Cl2 Cl -0.3845(2) 0.85481(15) 0.03716(16) 0.0556(9) Uani 0.392(3) 1 d . . P B 2
O25 O -0.4317(7) 0.7160(4) 0.0710(4) 0.093(3) Uiso 0.608(3) 1 d . . P B 1
C82 C -0.3856(7) 0.7972(4) 0.0377(4) 0.058(2) Uiso 0.608(3) 1 d . . P B 1
H82A H -0.4257 0.7892 0.0003 0.087 Uiso 0.608(3) 1 calc R U P B 1
H82B H -0.3221 0.7888 0.0365 0.087 Uiso 0.608(3) 1 calc R U P B 1
H82C H -0.3904 0.8348 0.0462 0.087 Uiso 0.608(3) 1 calc R U P B 1
C83 C -0.4146(4) 0.7645(2) 0.0842(3) 0.0321(12) Uiso 0.608(3) 1 d . . P B 1
H83A H -0.3654 0.7660 0.1194 0.039 Uiso 0.608(3) 1 calc R U P B 1
H83B H -0.4701 0.7806 0.0932 0.039 Uiso 0.608(3) 1 calc R U P B 1
C84 C -0.4563(8) 0.6869(4) 0.1136(5) 0.066(3) Uiso 0.608(3) 1 d . . P B 1
H84A H -0.5169 0.6742 0.0924 0.079 Uiso 0.608(3) 1 calc R U P B 1
H84B H -0.4154 0.6562 0.1138 0.079 Uiso 0.608(3) 1 calc R U P B 1
C85 C -0.4679(10) 0.6838(6) 0.1621(6) 0.085(4) Uiso 0.608(3) 1 d . . P B 1
H85A H -0.5132 0.7101 0.1677 0.128 Uiso 0.608(3) 1 calc R U P B 1
H85B H -0.4097 0.6904 0.1894 0.128 Uiso 0.608(3) 1 calc R U P B 1
H85C H -0.4901 0.6484 0.1685 0.128 Uiso 0.608(3) 1 calc R U P B 1
C87 C -0.3753(7) 0.8904(5) -0.0284(5) 0.041(2) Uani 0.392(3) 1 d . . P B 2
H87A H -0.3130 0.9055 -0.0232 0.049 Uiso 0.392(3) 1 calc R U P B 2
H87B H -0.3841 0.8652 -0.0609 0.049 Uiso 0.392(3) 1 calc R U P B 2
S2 S -0.25320(6) 0.71662(4) 0.38366(4) 0.02873(17) Uani 1 1 d . . . C 4
F4 F -0.2724(3) 0.81009(15) 0.4260(2) 0.0919(14) Uani 1 1 d . . . C 4
F5 F -0.1318(3) 0.78379(14) 0.44048(14) 0.0645(9) Uani 1 1 d . . . C 4
F6 F -0.2201(4) 0.75129(19) 0.48984(15) 0.1019(17) Uani 1 1 d . . . C 4
O21 O -0.1894(2) 0.67497(12) 0.40274(14) 0.0456(8) Uani 1 1 d . . . C 4
O22 O -0.3473(2) 0.70666(17) 0.3839(2) 0.0622(11) Uani 1 1 d . . . C 4
O23 O -0.2384(2) 0.74294(13) 0.33229(12) 0.0382(6) Uani 1 1 d . . . C 4
C67 C -0.2194(5) 0.76782(19) 0.4381(2) 0.0531(13) Uani 1 1 d . . . C 4
S3 S 0.14038(6) 0.54282(3) 0.38397(3) 0.02565(16) Uani 1 1 d . . . D 4
F7 F 0.22623(19) 0.48140(11) 0.46713(11) 0.0471(7) Uani 1 1 d . . . D 4
F8 F 0.31528(18) 0.52485(13) 0.42444(16) 0.0616(10) Uani 1 1 d . . . D 4
F9 F 0.2401(2) 0.45782(11) 0.38280(14) 0.0510(7) Uani 1 1 d . . . D 4
O16 O 0.1599(2) 0.55573(11) 0.32893(12) 0.0374(6) Uani 1 1 d . . . D 4
O17 O 0.06186(18) 0.50876(11) 0.38123(12) 0.0335(6) Uani 1 1 d . . . D 4
O18 O 0.1474(2) 0.58562(12) 0.42414(13) 0.0416(7) Uani 1 1 d . . . D 4
C68 C 0.2356(3) 0.49969(16) 0.41634(18) 0.0344(8) Uani 1 1 d . . . D 4
O19 O 0.3646(4) 0.4727(3) 0.2005(3) 0.0965(17) Uani 1 1 d . . . E 4
O20 O 0.4759(4) 0.5598(3) 0.2484(3) 0.109(2) Uani 1 1 d . . . E 4
C69 C 0.3781(6) 0.4193(4) 0.1825(5) 0.109(3) Uani 1 1 d . . . E 4
H69A H 0.4425 0.4093 0.1962 0.164 Uiso 1 1 calc R U . E 4
H69B H 0.3620 0.4172 0.1404 0.164 Uiso 1 1 calc R U . E 4
H69C H 0.3391 0.3952 0.1987 0.164 Uiso 1 1 calc R U . E 4
C70 C 0.4062(5) 0.4809(3) 0.2610(4) 0.084(2) Uani 1 1 d . . . E 4
H70A H 0.3706 0.4623 0.2855 0.100 Uiso 1 1 calc R U . E 4
H70B H 0.4698 0.4672 0.2700 0.100 Uiso 1 1 calc R U . E 4
C71 C 0.4874(7) 0.6182(4) 0.2577(6) 0.134(4) Uani 1 1 d . . . E 4
H71A H 0.4271 0.6348 0.2532 0.202 Uiso 1 1 calc R U . E 4
H71B H 0.5192 0.6331 0.2295 0.202 Uiso 1 1 calc R U . E 4
H71C H 0.5235 0.6250 0.2966 0.202 Uiso 1 1 calc R U . E 4
C72 C 0.4059(7) 0.5356(4) 0.2710(5) 0.108(3) Uani 1 1 d . . . E 4
H72A H 0.4163 0.5425 0.3128 0.129 Uiso 1 1 calc R U . E 4
H72B H 0.3456 0.5506 0.2523 0.129 Uiso 1 1 calc R U . E 4
O24 O 0.2001(3) 0.8736(2) 0.56034(18) 0.0777(14) Uani 1 1 d . . . F 4
C73 C 0.1018(5) 0.8064(2) 0.5199(2) 0.0644(17) Uani 1 1 d . . . F 4
H73A H 0.1068 0.8219 0.4830 0.097 Uiso 1 1 calc R U . F 4
H73B H 0.0397 0.7925 0.5169 0.097 Uiso 1 1 calc R U . F 4
H73C H 0.1463 0.7776 0.5298 0.097 Uiso 1 1 calc R U . F 4
C74 C 0.1206(4) 0.8471(2) 0.5648(2) 0.0535(13) Uani 1 1 d . . . F 4
H74A H 0.0687 0.8721 0.5599 0.064 Uiso 1 1 calc R U . F 4
H74B H 0.1287 0.8305 0.6032 0.064 Uiso 1 1 calc R U . F 4
C76 C 0.2217(6) 0.9140(5) 0.6027(3) 0.109(4) Uani 1 1 d . . . F 4
H76A H 0.2315 0.8986 0.6417 0.131 Uiso 1 1 calc R U . F 4
H76B H 0.1709 0.9399 0.5981 0.131 Uiso 1 1 calc R U . F 4
C77 C 0.3047(8) 0.9397(7) 0.5945(5) 0.202(9) Uani 1 1 d . . . F 4
H77A H 0.3576 0.9172 0.6101 0.303 Uiso 1 1 calc R U . F 4
H77B H 0.3118 0.9737 0.6145 0.303 Uiso 1 1 calc R U . F 4
H77C H 0.3007 0.9454 0.5533 0.303 Uiso 1 1 calc R U . F 4

loop_
_atom_site_aniso_label
_atom_site_aniso_U_11
_atom_site_aniso_U_22
_atom_site_aniso_U_33
_atom_site_aniso_U_23
_atom_site_aniso_U_13
_atom_site_aniso_U_12
La1 0.02008(7) 0.01690(7) 0.01408(7) -0.00055(5) 0.00287(5) -0.00069(5)
Fe1 0.01371(16) 0.02068(18) 0.01266(16) 0.00224(13) 0.00060(13) 0.00260(13)
Fe2 0.01309(16) 0.01493(16) 0.01077(15) -0.00084(12) 0.00177(12) 0.00172(12)
Fe3 0.01444(16) 0.01641(16) 0.01115(16) 0.00024(12) 0.00205(12) -0.00005(13)
S1 0.0395(5) 0.0431(5) 0.0190(4) -0.0083(3) 0.0038(3) -0.0185(4)
F1 0.132(4) 0.0525(18) 0.074(2) -0.0404(18) 0.056(2) -0.024(2)
F2 0.132(4) 0.131(4) 0.0238(14) 0.0019(19) 0.0263(19) -0.001(3)
F3 0.0666(19) 0.0501(16) 0.068(2) -0.0195(14) 0.0444(17) -0.0118(14)
O1 0.0139(8) 0.0176(8) 0.0126(8) -0.0006(6) 0.0021(6) 0.0003(6)
O2 0.0148(8) 0.0200(9) 0.0126(8) 0.0018(7) 0.0012(7) 0.0045(7)
O3 0.0159(8) 0.0216(9) 0.0088(8) 0.0009(6) 0.0019(6) 0.0045(7)
O4 0.0159(8) 0.0180(8) 0.0114(8) 0.0003(6) 0.0020(7) -0.0008(7)
O5 0.0189(9) 0.0179(8) 0.0137(8) 0.0004(7) 0.0008(7) 0.0021(7)
O6 0.0257(10) 0.0210(9) 0.0147(9) 0.0003(7) 0.0068(8) 0.0018(8)
O7 0.0254(10) 0.0212(10) 0.0166(9) 0.0006(7) 0.0075(8) 0.0021(8)
O8 0.0183(10) 0.0271(11) 0.0236(11) 0.0010(8) -0.0004(8) 0.0006(8)
O9 0.0195(10) 0.0258(11) 0.0239(11) 0.0019(8) 0.0021(8) -0.0001(8)
O11 0.0261(11) 0.0214(10) 0.0221(10) -0.0001(8) 0.0088(8) 0.0040(8)
O12 0.0244(10) 0.0188(9) 0.0242(11) 0.0012(8) 0.0059(8) -0.0002(8)
O13 0.0373(14) 0.0414(15) 0.0248(12) 0.0019(11) 0.0056(10) -0.0050(12)
O14 0.0468(16) 0.0344(13) 0.0235(12) -0.0093(10) 0.0075(11) -0.0090(12)
O15 0.057(2) 0.084(3) 0.0382(18) -0.0149(18) -0.0047(16) -0.042(2)
N1 0.0166(10) 0.0172(10) 0.0152(10) 0.0004(8) 0.0038(8) 0.0001(8)
N2 0.0202(11) 0.0237(11) 0.0141(10) 0.0007(8) 0.0011(8) -0.0016(9)
N3 0.0191(11) 0.0286(12) 0.0173(11) 0.0063(9) 0.0042(9) 0.0066(9)
N4 0.0177(11) 0.0261(12) 0.0154(10) 0.0040(9) 0.0043(8) 0.0019(9)
N5 0.0173(10) 0.0195(10) 0.0132(10) -0.0022(8) 0.0012(8) 0.0040(8)
N6 0.0168(10) 0.0182(10) 0.0166(10) -0.0009(8) 0.0026(8) 0.0013(8)
C1 0.0184(12) 0.0234(13) 0.0166(12) -0.0003(10) 0.0041(9) 0.0078(10)
C2 0.0215(12) 0.0195(12) 0.0144(11) -0.0037(9) 0.0014(9) 0.0060(10)
C3 0.0196(12) 0.0156(11) 0.0174(12) -0.0043(9) -0.0001(9) 0.0028(9)
C4 0.0202(12) 0.0164(11) 0.0180(12) -0.0027(9) 0.0021(10) 0.0022(9)
C5 0.0206(12) 0.0175(11) 0.0165(12) -0.0012(9) 0.0027(9) 0.0047(9)
C6 0.0187(12) 0.0233(13) 0.0185(12) -0.0008(10) 0.0045(10) 0.0063(10)
C7 0.0182(12) 0.0166(11) 0.0171(12) 0.0006(9) 0.0007(9) 0.0016(9)
C8 0.0163(11) 0.0174(11) 0.0171(12) 0.0006(9) 0.0018(9) -0.0005(9)
C9 0.0180(12) 0.0233(13) 0.0231(13) 0.0004(10) 0.0031(10) -0.0009(10)
C10 0.0183(12) 0.0277(14) 0.0228(14) 0.0010(11) 0.0010(10) -0.0042(11)
C11 0.0213(13) 0.0257(14) 0.0219(14) 0.0013(11) -0.0025(11) -0.0042(11)
C12 0.0234(13) 0.0214(12) 0.0186(13) -0.0029(10) 0.0008(10) -0.0001(10)
C13 0.0186(12) 0.0229(12) 0.0169(12) 0.0025(10) 0.0039(10) 0.0061(10)
C14 0.0192(12) 0.0221(12) 0.0157(11) 0.0043(9) 0.0031(9) 0.0046(10)
C15 0.0231(14) 0.0284(15) 0.0203(13) 0.0062(11) -0.0002(11) 0.0032(11)
C16 0.0305(16) 0.0305(16) 0.0226(14) 0.0112(12) 0.0018(12) 0.0040(13)
C17 0.0356(18) 0.0270(15) 0.0273(16) 0.0091(12) 0.0024(13) 0.0032(13)
C18 0.0295(15) 0.0214(13) 0.0232(14) 0.0030(11) 0.0020(12) 0.0048(11)
C19 0.0197(12) 0.0270(13) 0.0139(11) 0.0005(10) 0.0049(9) 0.0087(10)
C20 0.0199(12) 0.0275(13) 0.0102(10) 0.0010(9) 0.0031(9) 0.0088(10)
C21 0.0268(14) 0.0309(15) 0.0148(12) 0.0034(11) 0.0066(11) 0.0092(12)
C22 0.0325(17) 0.0404(18) 0.0210(14) 0.0040(13) 0.0149(13) 0.0123(14)
C23 0.0350(18) 0.045(2) 0.0223(15) 0.0045(14) 0.0146(13) 0.0175(15)
C24 0.0296(16) 0.0338(16) 0.0214(14) 0.0031(12) 0.0101(12) 0.0152(13)
C25 0.0169(11) 0.0228(12) 0.0130(11) 0.0037(9) 0.0017(9) 0.0049(9)
C26 0.0154(11) 0.0240(12) 0.0104(10) 0.0000(9) 0.0020(8) 0.0058(9)
C27 0.0155(11) 0.0164(11) 0.0146(11) -0.0010(8) 0.0036(9) 0.0000(9)
C28 0.0151(11) 0.0203(12) 0.0178(12) -0.0021(9) 0.0045(9) -0.0002(9)
C29 0.0261(14) 0.0260(14) 0.0251(14) 0.0018(11) 0.0123(12) 0.0020(11)
C30 0.0342(18) 0.0344(17) 0.0336(18) 0.0011(14) 0.0207(15) 0.0090(14)
C31 0.0281(16) 0.0279(15) 0.0351(18) -0.0008(13) 0.0156(14) 0.0088(12)
C32 0.0189(12) 0.0220(13) 0.0235(13) -0.0003(10) 0.0044(10) 0.0063(10)
C33 0.0153(11) 0.0185(11) 0.0150(11) -0.0002(9) 0.0024(9) 0.0009(9)
C34 0.0210(13) 0.0217(12) 0.0176(12) 0.0005(10) 0.0041(10) -0.0031(10)
C35 0.0283(15) 0.0231(13) 0.0212(13) 0.0042(11) 0.0044(11) -0.0052(11)
C36 0.0267(14) 0.0219(13) 0.0200(13) 0.0050(10) 0.0020(11) -0.0007(11)
C37 0.0208(12) 0.0210(12) 0.0164(12) 0.0014(9) 0.0028(10) 0.0012(10)
C38 0.0205(13) 0.0234(13) 0.0157(12) 0.0042(10) -0.0001(10) -0.0003(10)
C39 0.0187(13) 0.0360(17) 0.0216(14) 0.0057(12) -0.0028(11) -0.0012(12)
C40 0.0252(16) 0.0417(19) 0.0284(17) 0.0024(14) -0.0095(13) -0.0061(14)
C41 0.0353(19) 0.0405(19) 0.0222(15) -0.0064(14) -0.0069(13) -0.0022(15)
C42 0.0302(16) 0.0314(16) 0.0167(13) -0.0034(11) -0.0031(11) 0.0012(13)
C43 0.0166(12) 0.0283(14) 0.0195(13) 0.0047(11) 0.0039(10) 0.0056(10)
C44 0.0260(16) 0.0423(19) 0.0273(16) 0.0129(14) 0.0081(13) 0.0167(14)
C45 0.034(2) 0.067(3) 0.041(2) 0.021(2) 0.0210(17) 0.031(2)
C46 0.038(2) 0.067(3) 0.0331(19) 0.0214(19) 0.0209(17) 0.026(2)
C47 0.0263(15) 0.0424(19) 0.0236(15) 0.0108(13) 0.0108(12) 0.0130(14)
C48 0.0207(12) 0.0256(13) 0.0133(11) 0.0012(9) 0.0058(9) 0.0062(10)
C49 0.0317(16) 0.0278(14) 0.0166(12) 0.0029(11) 0.0027(11) 0.0084(12)
C50 0.042(2) 0.0249(15) 0.0248(15) 0.0060(12) 0.0054(14) 0.0097(14)
C51 0.0408(19) 0.0255(15) 0.0234(15) 0.0028(12) 0.0095(14) 0.0014(13)
C52 0.0247(14) 0.0295(15) 0.0190(13) 0.0032(11) 0.0063(11) -0.0014(12)
C53 0.0175(12) 0.0247(13) 0.0118(11) -0.0018(9) 0.0002(9) 0.0068(10)
C54 0.0226(14) 0.0400(17) 0.0128(12) -0.0045(11) 0.0006(10) 0.0127(12)
C55 0.0254(15) 0.047(2) 0.0152(13) -0.0100(13) -0.0046(11) 0.0136(14)
C56 0.0194(13) 0.0369(17) 0.0240(15) -0.0113(13) -0.0050(11) 0.0078(12)
C57 0.0167(12) 0.0262(14) 0.0215(13) -0.0056(11) 0.0003(10) 0.0040(10)
C58 0.0236(13) 0.0215(12) 0.0155(12) -0.0013(9) 0.0079(10) -0.0020(10)
C59 0.046(2) 0.0302(16) 0.0225(15) 0.0028(12) 0.0188(14) 0.0075(14)
C60 0.0169(12) 0.0293(14) 0.0181(12) 0.0028(10) 0.0014(10) -0.0058(10)
C61 0.0261(16) 0.0379(19) 0.0341(18) -0.0035(15) -0.0059(14) -0.0045(14)
C62 0.0336(17) 0.0249(15) 0.0323(17) 0.0013(13) 0.0051(14) -0.0072(13)
C63 0.0267(15) 0.0234(13) 0.0232(14) 0.0072(11) 0.0030(11) 0.0012(11)
C64 0.0304(16) 0.0204(13) 0.0272(15) 0.0019(11) 0.0082(12) 0.0047(11)
C65 0.0347(18) 0.0306(16) 0.0297(17) -0.0006(13) 0.0161(14) 0.0072(13)
C66 0.083(4) 0.051(3) 0.030(2) -0.0161(19) 0.025(2) -0.012(3)
Cl1 0.0350(13) 0.0510(16) 0.0561(18) -0.0153(13) 0.0107(12) -0.0064(11)
Cl2 0.0391(15) 0.071(2) 0.059(2) 0.0031(16) 0.0146(13) -0.0113(14)
C87 0.029(5) 0.048(6) 0.053(7) -0.009(5) 0.023(5) -0.006(4)
S2 0.0231(4) 0.0337(4) 0.0290(4) 0.0012(3) 0.0050(3) 0.0066(3)
F4 0.112(3) 0.060(2) 0.104(3) -0.021(2) 0.023(3) 0.045(2)
F5 0.076(2) 0.0614(19) 0.0488(18) -0.0201(15) -0.0032(16) -0.0082(17)
F6 0.183(5) 0.100(3) 0.0340(17) -0.0077(19) 0.048(2) 0.016(3)
O21 0.0455(17) 0.0352(14) 0.0450(17) -0.0061(13) -0.0143(14) 0.0170(13)
O22 0.0282(15) 0.071(2) 0.088(3) 0.035(2) 0.0148(17) 0.0035(15)
O23 0.0370(15) 0.0501(17) 0.0264(13) 0.0028(12) 0.0046(11) -0.0016(12)
C67 0.089(4) 0.039(2) 0.038(2) -0.0035(18) 0.029(2) 0.023(2)
S3 0.0291(4) 0.0233(3) 0.0199(3) -0.0016(3) -0.0047(3) -0.0030(3)
F7 0.0467(14) 0.0513(15) 0.0357(13) 0.0229(11) -0.0075(11) -0.0095(12)
F8 0.0272(12) 0.0606(17) 0.087(2) 0.0389(17) -0.0106(13) -0.0150(12)
F9 0.0510(16) 0.0357(13) 0.071(2) 0.0081(13) 0.0249(15) 0.0115(11)
O16 0.0514(17) 0.0350(14) 0.0221(12) 0.0035(10) -0.0003(11) -0.0050(12)
O17 0.0279(12) 0.0359(13) 0.0303(13) -0.0008(10) -0.0073(10) -0.0074(10)
O18 0.0549(18) 0.0322(14) 0.0339(15) -0.0124(11) 0.0014(13) -0.0065(13)
C68 0.0289(17) 0.0351(18) 0.0357(19) 0.0130(15) -0.0004(14) -0.0058(14)
O19 0.074(3) 0.114(5) 0.104(5) 0.008(4) 0.024(3) 0.012(3)
O20 0.080(4) 0.129(5) 0.126(5) -0.008(4) 0.040(4) 0.011(4)
C69 0.078(5) 0.093(6) 0.164(10) -0.010(6) 0.041(6) 0.022(5)
C70 0.061(4) 0.098(6) 0.088(6) -0.003(4) 0.009(4) 0.012(4)
C71 0.093(7) 0.133(9) 0.195(12) -0.048(8) 0.071(8) 0.034(6)
C72 0.102(6) 0.115(7) 0.132(8) 0.041(6) 0.080(6) 0.050(6)
O24 0.057(2) 0.139(5) 0.039(2) -0.014(2) 0.0161(18) -0.003(3)
C73 0.115(5) 0.046(3) 0.035(2) 0.011(2) 0.024(3) 0.024(3)
C74 0.091(4) 0.042(2) 0.034(2) 0.0098(18) 0.029(2) 0.014(2)
C76 0.072(5) 0.207(11) 0.055(4) -0.047(5) 0.029(3) -0.055(6)
C77 0.115(8) 0.39(2) 0.115(8) -0.137(12) 0.064(7) -0.153(12)

loop_
_atom_type_symbol
_atom_type_description
_atom_type_scat_dispersion_real
_atom_type_scat_dispersion_imag
_atom_type_scat_source
C C 0.0033 0.0016 'International Tables Vol C Tables 4.2.6.8 and 6.1.1.4'
H H 0.0000 0.0000 'International Tables Vol C Tables 4.2.6.8 and 6.1.1.4'
Cl Cl 0.1484 0.1585 'International Tables Vol C Tables 4.2.6.8 and 6.1.1.4'
F F 0.0171 0.0103 'International Tables Vol C Tables 4.2.6.8 and 6.1.1.4'
Fe Fe 0.3463 0.8444 'International Tables Vol C Tables 4.2.6.8 and 6.1.1.4'
La La -0.2871 2.4523 'International Tables Vol C Tables 4.2.6.8 and 6.1.1.4'
N N 0.0061 0.0033 'International Tables Vol C Tables 4.2.6.8 and 6.1.1.4'
O O 0.0106 0.0060 'International Tables Vol C Tables 4.2.6.8 and 6.1.1.4'
S S 0.1246 0.1234 'International Tables Vol C Tables 4.2.6.8 and 6.1.1.4'

loop_
_geom_angle_atom_site_label_1
_geom_angle_atom_site_label_2
_geom_angle_atom_site_label_3
_geom_angle
S1 La1 Fe2 151.52(2)
O4 La1 Fe2 34.84(5)
O4 La1 S1 121.57(5)
O4 La1 O5 66.36(7)
O4 La1 O7 77.32(7)
O4 La1 O11 137.61(7)
O4 La1 O12 126.38(7)
O4 La1 O13 95.92(8)
O4 La1 O14 147.05(8)
O5 La1 Fe2 33.24(5)
O5 La1 S1 169.14(5)
O5 La1 O7 94.43(8)
O5 La1 O11 76.64(7)
O5 La1 O12 81.14(7)
O5 La1 O13 158.19(8)
O5 La1 O14 146.39(8)
O7 La1 Fe2 77.58(6)
O7 La1 S1 81.01(6)
O7 La1 O11 85.96(8)
O7 La1 O12 149.46(7)
O7 La1 O13 68.29(8)
O7 La1 O14 92.30(8)
O9 La1 Fe2 106.67(6)
O9 La1 S1 74.95(6)
O9 La1 O4 81.54(7)
O9 La1 O5 114.86(8)
O9 La1 O7 132.70(8)
O9 La1 O11 134.78(8)
O9 La1 O12 74.85(8)
O9 La1 O13 72.50(9)
O9 La1 O14 83.14(9)
O11 La1 Fe2 103.78(6)
O11 La1 S1 93.14(6)
O11 La1 O13 113.67(8)
O11 La1 O14 71.04(9)
O12 La1 Fe2 110.23(6)
O12 La1 S1 97.75(6)
O12 La1 O11 63.58(7)
O12 La1 O13 120.54(8)
O12 La1 O14 76.53(9)
O13 La1 Fe2 126.08(6)
O13 La1 S1 26.05(6)
O14 La1 Fe2 169.09(7)
O14 La1 S1 25.58(7)
O14 La1 O13 51.53(9)
O2 Fe1 O4 76.72(8)
O2 Fe1 N3 74.71(9)
O2 Fe1 N4 163.57(9)
O3 Fe1 O2 89.74(8)
O3 Fe1 O4 77.77(8)
O3 Fe1 O8 163.46(9)
O3 Fe1 N3 111.71(10)
O3 Fe1 N4 74.30(9)
O4 Fe1 N4 103.03(9)
O8 Fe1 O2 99.51(9)
O8 Fe1 O4 90.96(9)
O8 Fe1 N3 84.10(10)
O8 Fe1 N4 96.92(10)
N3 Fe1 O4 149.73(9)
N3 Fe1 N4 107.20(10)
O1 Fe2 La1 115.48(6)
O1 Fe2 O3 92.48(8)
O1 Fe2 O4 82.12(8)
O1 Fe2 N5 108.19(9)
O1 Fe2 N6 74.01(9)
O3 Fe2 La1 108.45(6)
O3 Fe2 N5 75.41(9)
O3 Fe2 N6 161.35(9)
O4 Fe2 La1 43.04(6)
O4 Fe2 O3 84.27(9)
O4 Fe2 N5 157.40(9)
O4 Fe2 N6 105.98(9)
O5 Fe2 La1 43.07(6)
O5 Fe2 O1 153.97(9)
O5 Fe2 O3 107.72(9)
O5 Fe2 O4 83.74(8)
O5 Fe2 N5 93.00(9)
O5 Fe2 N6 89.14(9)
N5 Fe2 La1 135.76(7)
N5 Fe2 N6 96.30(9)
N6 Fe2 La1 89.23(6)
O1 Fe3 N1 73.04(9)
O1 Fe3 N2 163.63(9)
O2 Fe3 O1 91.88(8)
O2 Fe3 O6 162.94(9)
O2 Fe3 N1 104.27(9)
O2 Fe3 N2 75.24(9)
O4 Fe3 O1 81.49(8)
O4 Fe3 O2 88.97(9)
O4 Fe3 O6 93.58(9)
O4 Fe3 N1 151.46(9)
O4 Fe3 N2 107.86(9)
O6 Fe3 O1 105.18(9)
O6 Fe3 N1 81.14(9)
O6 Fe3 N2 87.94(10)
N1 Fe3 N2 99.99(10)
O13 S1 La1 59.53(11)
O13 S1 O14 110.37(16)
O13 S1 C66 104.9(2)
O14 S1 La1 51.13(11)
O14 S1 C66 102.2(2)
O15 S1 La1 135.78(18)
O15 S1 O13 117.6(2)
O15 S1 O14 115.0(2)
O15 S1 C66 104.7(2)
C66 S1 La1 118.89(18)
Fe2 O1 Fe3 95.56(8)
C27 O1 Fe2 123.31(16)
C27 O1 Fe3 116.18(16)
Fe3 O2 Fe1 97.69(9)
C25 O2 Fe1 112.94(17)
C25 O2 Fe3 123.11(17)
Fe2 O3 Fe1 101.84(9)
C26 O3 Fe1 118.90(17)
C26 O3 Fe2 115.61(16)
Fe1 O4 La1 118.50(9)
Fe2 O4 La1 102.13(8)
Fe2 O4 Fe1 95.80(8)
Fe3 O4 La1 135.58(10)
Fe3 O4 Fe1 96.20(9)
Fe3 O4 Fe2 100.83(9)
La1 O5 H5 128.2
Fe2 O5 La1 103.69(9)
Fe2 O5 H5 128.2
C58 O6 Fe3 137.54(19)
C58 O7 La1 131.6(2)
C60 O8 Fe1 130.2(2)
C60 O9 La1 136.4(2)
C64 O11 La1 119.66(19)
C64 O11 C65 112.0(2)
C65 O11 La1 123.3(2)
La1 O12 H12 101.6
C62 O12 La1 121.4(2)
C62 O12 H12 101.6
C62 O12 C63 114.1(2)
C63 O12 La1 112.74(18)
C63 O12 H12 101.6
S1 O13 La1 94.42(13)
S1 O14 La1 103.29(15)
C33 N1 Fe3 115.25(18)
C33 N1 C37 119.3(2)
C37 N1 Fe3 125.1(2)
C38 N2 Fe3 114.18(19)
C42 N2 Fe3 124.7(2)
C42 N2 C38 119.6(3)
C43 N3 Fe1 114.2(2)
C47 N3 Fe1 126.6(2)
C47 N3 C43 118.9(3)
C48 N4 Fe1 114.3(2)
C52 N4 Fe1 125.1(2)
C52 N4 C48 118.4(3)
C53 N5 Fe2 113.43(18)
C57 N5 Fe2 127.0(2)
C57 N5 C53 119.5(3)
C28 N6 Fe2 113.76(18)
C32 N6 Fe2 124.8(2)
C32 N6 C28 118.5(3)
C2 C1 C19 121.2(3)
C6 C1 C2 119.2(3)
C6 C1 C19 119.6(3)
C1 C2 H2 119.7
C3 C2 C1 120.6(3)
C3 C2 H2 119.7
C2 C3 C4 119.5(3)
C2 C3 C7 119.7(3)
C4 C3 C7 120.7(3)
C3 C4 H4 119.7
C5 C4 C3 120.7(3)
C5 C4 H4 119.7
C4 C5 C6 118.9(3)
C4 C5 C13 118.8(3)
C6 C5 C13 122.2(3)
C1 C6 C5 120.9(3)
C1 C6 H6 119.5
C5 C6 H6 119.5
C8 C7 C3 122.9(2)
C12 C7 C3 117.6(3)
C12 C7 C8 119.4(3)
C7 C8 C27 122.9(2)
C9 C8 C7 118.0(3)
C9 C8 C27 119.1(3)
C8 C9 H9 119.1
C10 C9 C8 121.8(3)
C10 C9 H9 119.1
C9 C10 H10 120.1
C11 C10 C9 119.9(3)
C11 C10 H10 120.1
C10 C11 H11 120.3
C10 C11 C12 119.4(3)
C12 C11 H11 120.3
C7 C12 H12A 119.3
C11 C12 C7 121.4(3)
C11 C12 H12A 119.3
C14 C13 C5 123.7(3)
C18 C13 C5 117.6(3)
C18 C13 C14 118.6(3)
C13 C14 C25 122.4(2)
C15 C14 C13 118.3(3)
C15 C14 C25 119.3(3)
C14 C15 H15 119.1
C16 C15 C14 121.9(3)
C16 C15 H15 119.1
C15 C16 H16 120.1
C17 C16 C15 119.8(3)
C17 C16 H16 120.1
C16 C17 H17 120.4
C16 C17 C18 119.2(3)
C18 C17 H17 120.4
C13 C18 H18 119.1
C17 C18 C13 121.8(3)
C17 C18 H18 119.1
C20 C19 C1 123.8(3)
C24 C19 C1 117.7(3)
C24 C19 C20 118.5(3)
C19 C20 C26 122.8(3)
C21 C20 C19 118.8(3)
C21 C20 C26 118.5(3)
C20 C21 H21 119.2
C22 C21 C20 121.5(3)
C22 C21 H21 119.2
C21 C22 H22 120.1
C23 C22 C21 119.9(3)
C23 C22 H22 120.1
C22 C23 H23 120.2
C22 C23 C24 119.5(3)
C24 C23 H23 120.2
C19 C24 H24 119.1
C23 C24 C19 121.8(3)
C23 C24 H24 119.1
O2 C25 C14 111.8(2)
O2 C25 C38 105.2(2)
O2 C25 C43 108.3(2)
C38 C25 C14 109.3(2)
C38 C25 C43 113.0(3)
C43 C25 C14 109.3(2)
O3 C26 C20 111.3(2)
O3 C26 C48 106.0(2)
O3 C26 C53 107.2(2)
C48 C26 C20 109.0(2)
C53 C26 C20 110.6(2)
C53 C26 C48 112.7(2)
O1 C27 C8 112.3(2)
O1 C27 C28 105.7(2)
O1 C27 C33 106.4(2)
C28 C27 C8 107.1(2)
C33 C27 C8 111.6(2)
C33 C27 C28 113.7(2)
N6 C28 C27 112.1(2)
N6 C28 C29 122.1(3)
C29 C28 C27 125.8(3)
C28 C29 H29 120.5
C28 C29 C30 119.0(3)
C30 C29 H29 120.5
C29 C30 H30 120.5
C29 C30 C31 119.1(3)
C31 C30 H30 120.5
C30 C31 H31 120.6
C32 C31 C30 118.7(3)
C32 C31 H31 120.6
N6 C32 C31 122.4(3)
N6 C32 H32 118.8
C31 C32 H32 118.8
N1 C33 C27 114.7(2)
N1 C33 C34 121.4(3)
C34 C33 C27 123.8(2)
C33 C34 H34 120.5
C33 C34 C35 119.1(3)
C35 C34 H34 120.5
C34 C35 H35 120.3
C36 C35 C34 119.5(3)
C36 C35 H35 120.3
C35 C36 H36 120.8
C35 C36 C37 118.4(3)
C37 C36 H36 120.8
N1 C37 C36 122.1(3)
N1 C37 H37 118.9
C36 C37 H37 118.9
N2 C38 C25 113.9(2)
N2 C38 C39 120.9(3)
C39 C38 C25 125.2(3)
C38 C39 H39 120.5
C40 C39 C38 119.0(3)
C40 C39 H39 120.5
C39 C40 H40 120.1
C41 C40 C39 119.7(3)
C41 C40 H40 120.1
C40 C41 H41 120.5
C40 C41 C42 118.9(3)
C42 C41 H41 120.5
N2 C42 C41 121.9(4)
N2 C42 H42 119.1
C41 C42 H42 119.1
N3 C43 C25 116.0(2)
N3 C43 C44 121.5(3)
C44 C43 C25 122.4(3)
C43 C44 H44 120.5
C45 C44 C43 119.0(3)
C45 C44 H44 120.5
C44 C45 H45 120.3
C46 C45 C44 119.4(3)
C46 C45 H45 120.3
C45 C46 H46 120.9
C47 C46 C45 118.3(3)
C47 C46 H46 120.9
N3 C47 C46 122.8(3)
N3 C47 H47 118.6
C46 C47 H47 118.6
N4 C48 C26 112.5(2)
N4 C48 C49 122.2(3)
C49 C48 C26 125.3(3)
C48 C49 H49 120.7
C48 C49 C50 118.6(3)
C50 C49 H49 120.7
C49 C50 H50 120.2
C51 C50 C49 119.6(3)
C51 C50 H50 120.2
C50 C51 H51 120.9
C50 C51 C52 118.3(3)
C52 C51 H51 120.9
N4 C52 C51 122.9(3)
N4 C52 H52 118.6
C51 C52 H52 118.6
N5 C53 C26 114.1(2)
N5 C53 C54 121.9(3)
C54 C53 C26 123.8(3)
C53 C54 H54 121.0
C53 C54 C55 118.0(3)
C55 C54 H54 121.0
C54 C55 H55 120.1
C56 C55 C54 119.8(3)
C56 C55 H55 120.1
C55 C56 H56 120.5
C55 C56 C57 118.9(3)
C57 C56 H56 120.5
N5 C57 C56 121.7(3)
N5 C57 H57 119.2
C56 C57 H57 119.2
O6 C58 C59 116.2(3)
O7 C58 O6 125.2(3)
O7 C58 C59 118.6(3)
C58 C59 H59A 109.5
C58 C59 H59B 109.5
C58 C59 H59C 109.5
H59A C59 H59B 109.5
H59A C59 H59C 109.5
H59B C59 H59C 109.5
O8 C60 O9 123.6(3)
O8 C60 C61 118.8(3)
O9 C60 C61 117.6(3)
C60 C61 H61A 109.5
C60 C61 H61B 109.5
C60 C61 H61C 109.5
H61A C61 H61B 109.5
H61A C61 H61C 109.5
H61B C61 H61C 109.5
O12 C62 H62A 109.5
O12 C62 H62B 109.5
O12 C62 H62C 109.5
H62A C62 H62B 109.5
H62A C62 H62C 109.5
H62B C62 H62C 109.5
O12 C63 H63 125.0
O12 C63 C64 109.9(3)
C64 C63 H63 125.0
O11 C64 C63 107.3(2)
O11 C64 H64A 110.2
O11 C64 H64B 110.2
C63 C64 H64A 110.2
C63 C64 H64B 110.2
H64A C64 H64B 108.5
O11 C65 H65A 109.5
O11 C65 H65B 109.5
O11 C65 H65C 109.5
H65A C65 H65B 109.5
H65A C65 H65C 109.5
H65B C65 H65C 109.5
F1 C66 S1 110.1(4)
F2 C66 S1 111.6(5)
F2 C66 F1 108.4(4)
F2 C66 F3 108.3(5)
F3 C66 S1 111.2(3)
F3 C66 F1 107.0(5)
C83 O25 C84 113.9(9)
H82A C82 H82B 109.5
H82A C82 H82C 109.5
H82B C82 H82C 109.5
C83 C82 H82A 109.5
C83 C82 H82B 109.5
C83 C82 H82C 109.5
O25 C83 C82 114.7(7)
O25 C83 H83A 108.6
O25 C83 H83B 108.6
C82 C83 H83A 108.6
C82 C83 H83B 108.6
H83A C83 H83B 107.6
O25 C84 H84A 99.3
O25 C84 H84B 99.3
H84A C84 H84B 104.0
C85 C84 O25 149.7(13)
C85 C84 H84A 99.3
C85 C84 H84B 99.3
C84 C85 H85A 109.5
C84 C85 H85B 109.5
C84 C85 H85C 109.5
H85A C85 H85B 109.5
H85A C85 H85C 109.5
H85B C85 H85C 109.5
Cl1 C87 Cl2 112.1(6)
Cl1 C87 H87A 109.2
Cl1 C87 H87B 109.2
Cl2 C87 H87A 109.2
Cl2 C87 H87B 109.2
H87A C87 H87B 107.9
O21 S2 O22 117.2(2)
O21 S2 O23 113.2(2)
O21 S2 C67 103.7(2)
O22 S2 O23 114.5(2)
O22 S2 C67 104.0(3)
O23 S2 C67 101.7(2)
F4 C67 S2 111.1(4)
F4 C67 F5 107.0(5)
F5 C67 S2 110.9(3)
F6 C67 S2 112.7(4)
F6 C67 F4 109.8(4)
F6 C67 F5 105.2(5)
O16 S3 O17 114.65(17)
O16 S3 C68 103.08(19)
O17 S3 C68 102.24(17)
O18 S3 O16 115.82(19)
O18 S3 O17 114.9(2)
O18 S3 C68 103.5(2)
F7 C68 S3 111.5(3)
F7 C68 F9 107.2(3)
F8 C68 S3 111.5(3)
F8 C68 F7 107.7(3)
F8 C68 F9 107.9(4)
F9 C68 S3 111.0(3)
C69 O19 C70 111.7(7)
C72 O20 C71 116.2(7)
O19 C69 H69A 109.5
O19 C69 H69B 109.5
O19 C69 H69C 109.5
H69A C69 H69B 109.5
H69A C69 H69C 109.5
H69B C69 H69C 109.5
O19 C70 H70A 110.3
O19 C70 H70B 110.3
H70A C70 H70B 108.6
C72 C70 O19 106.9(8)
C72 C70 H70A 110.3
C72 C70 H70B 110.3
O20 C71 H71A 109.5
O20 C71 H71B 109.5
O20 C71 H71C 109.5
H71A C71 H71B 109.5
H71A C71 H71C 109.5
H71B C71 H71C 109.5
O20 C72 H72A 109.8
O20 C72 H72B 109.8
C70 C72 O20 109.4(7)
C70 C72 H72A 109.8
C70 C72 H72B 109.8
H72A C72 H72B 108.2
C74 O24 C76 111.0(5)
H73A C73 H73B 109.5
H73A C73 H73C 109.5
H73B C73 H73C 109.5
C74 C73 H73A 109.5
C74 C73 H73B 109.5
C74 C73 H73C 109.5
O24 C74 C73 108.4(5)
O24 C74 H74A 110.0
O24 C74 H74B 110.0
C73 C74 H74A 110.0
C73 C74 H74B 110.0
H74A C74 H74B 108.4
O24 C76 H76A 110.3
O24 C76 H76B 110.3
O24 C76 C77 107.2(7)
H76A C76 H76B 108.5
C77 C76 H76A 110.3
C77 C76 H76B 110.3
C76 C77 H77A 109.5
C76 C77 H77B 109.5
C76 C77 H77C 109.5
H77A C77 H77B 109.5
H77A C77 H77C 109.5
H77B C77 H77C 109.5

loop_
_geom_bond_atom_site_label_1
_geom_bond_atom_site_label_2
_geom_bond_distance
La1 Fe2 3.4159(9)
La1 S1 3.2819(12)
La1 O4 2.384(2)
La1 O5 2.401(2)
La1 O7 2.424(2)
La1 O9 2.364(2)
La1 O11 2.608(2)
La1 O12 2.568(2)
La1 O13 2.837(3)
La1 O14 2.626(3)
Fe1 O2 2.144(2)
Fe1 O3 2.039(2)
Fe1 O4 2.225(2)
Fe1 O8 2.070(2)
Fe1 N3 2.151(3)
Fe1 N4 2.233(3)
Fe2 O1 1.984(2)
Fe2 O3 2.000(2)
Fe2 O4 1.996(2)
Fe2 O5 1.927(2)
Fe2 N5 2.147(2)
Fe2 N6 2.249(3)
Fe3 O1 2.085(2)
Fe3 O2 1.954(2)
Fe3 O4 1.915(2)
Fe3 O6 2.040(2)
Fe3 N1 2.155(2)
Fe3 N2 2.182(3)
S1 O13 1.445(3)
S1 O14 1.456(3)
S1 O15 1.416(3)
S1 C66 1.840(5)
F1 C66 1.337(6)
F2 C66 1.304(6)
F3 C66 1.320(6)
O1 C27 1.405(3)
O2 C25 1.399(3)
O3 C26 1.401(3)
O5 H5 0.9500
O6 C58 1.279(4)
O7 C58 1.254(4)
O8 C60 1.264(4)
O9 C60 1.269(4)
O11 C64 1.431(4)
O11 C65 1.436(4)
O12 H12 1.0000
O12 C62 1.437(4)
O12 C63 1.437(4)
N1 C33 1.347(4)
N1 C37 1.350(4)
N2 C38 1.352(4)
N2 C42 1.344(4)
N3 C43 1.346(4)
N3 C47 1.341(4)
N4 C48 1.351(4)
N4 C52 1.343(4)
N5 C53 1.349(4)
N5 C57 1.344(4)
N6 C28 1.351(4)
N6 C32 1.349(4)
C1 C2 1.396(4)
C1 C6 1.390(4)
C1 C19 1.484(4)
C2 H2 0.9500
C2 C3 1.390(4)
C3 C4 1.399(4)
C3 C7 1.487(4)
C4 H4 0.9500
C4 C5 1.389(4)
C5 C6 1.401(4)
C5 C13 1.487(4)
C6 H6 0.9500
C7 C8 1.412(4)
C7 C12 1.402(4)
C8 C9 1.406(4)
C8 C27 1.556(4)
C9 H9 0.9500
C9 C10 1.391(4)
C10 H10 0.9500
C10 C11 1.386(5)
C11 H11 0.9500
C11 C12 1.391(5)
C12 H12A 0.9500
C13 C14 1.409(4)
C13 C18 1.407(4)
C14 C15 1.394(4)
C14 C25 1.558(4)
C15 H15 0.9500
C15 C16 1.394(5)
C16 H16 0.9500
C16 C17 1.376(5)
C17 H17 0.9500
C17 C18 1.385(5)
C18 H18 0.9500
C19 C20 1.413(4)
C19 C24 1.408(4)
C20 C21 1.402(4)
C20 C26 1.558(4)
C21 H21 0.9500
C21 C22 1.394(4)
C22 H22 0.9500
C22 C23 1.382(5)
C23 H23 0.9500
C23 C24 1.388(5)
C24 H24 0.9500
C25 C38 1.536(4)
C25 C43 1.551(4)
C26 C48 1.544(4)
C26 C53 1.537(4)
C27 C28 1.541(4)
C27 C33 1.540(4)
C28 C29 1.385(4)
C29 H29 0.9500
C29 C30 1.388(5)
C30 H30 0.9500
C30 C31 1.391(5)
C31 H31 0.9500
C31 C32 1.382(5)
C32 H32 0.9500
C33 C34 1.388(4)
C34 H34 0.9500
C34 C35 1.391(4)
C35 H35 0.9500
C35 C36 1.387(5)
C36 H36 0.9500
C36 C37 1.388(4)
C37 H37 0.9500
C38 C39 1.397(4)
C39 H39 0.9500
C39 C40 1.381(5)
C40 H40 0.9500
C40 C41 1.377(6)
C41 H41 0.9500
C41 C42 1.385(5)
C42 H42 0.9500
C43 C44 1.394(4)
C44 H44 0.9500
C44 C45 1.387(5)
C45 H45 0.9500
C45 C46 1.386(6)
C46 H46 0.9500
C46 C47 1.386(5)
C47 H47 0.9500
C48 C49 1.382(4)
C49 H49 0.9500
C49 C50 1.396(5)
C50 H50 0.9500
C50 C51 1.380(5)
C51 H51 0.9500
C51 C52 1.387(5)
C52 H52 0.9500
C53 C54 1.390(4)
C54 H54 0.9500
C54 C55 1.399(5)
C55 H55 0.9500
C55 C56 1.379(5)
C56 H56 0.9500
C56 C57 1.388(4)
C57 H57 0.9500
C58 C59 1.510(4)
C59 H59A 0.9800
C59 H59B 0.9800
C59 H59C 0.9800
C60 C61 1.507(5)
C61 H61A 0.9800
C61 H61B 0.9800
C61 H61C 0.9800
C62 H62A 0.9800
C62 H62B 0.9800
C62 H62C 0.9800
C63 H63 0.9500
C63 C64 1.514(5)
C64 H64A 0.9900
C64 H64B 0.9900
C65 H65A 0.9800
C65 H65B 0.9800
C65 H65C 0.9800
Cl1 C87 1.783(12)
Cl2 C87 1.833(13)
O25 C83 1.279(11)
O25 C84 1.369(14)
C82 H82A 0.9800
C82 H82B 0.9800
C82 H82C 0.9800
C82 C83 1.521(12)
C83 H83A 0.9900
C83 H83B 0.9900
C84 H84A 0.9900
C84 H84B 0.9900
C84 C85 1.206(16)
C85 H85A 0.9800
C85 H85B 0.9800
C85 H85C 0.9800
C87 H87A 0.9900
C87 H87B 0.9900
S2 O21 1.429(3)
S2 O22 1.431(3)
S2 O23 1.452(3)
S2 C67 1.826(5)
F4 C67 1.326(6)
F5 C67 1.360(7)
F6 C67 1.305(6)
S3 O16 1.442(3)
S3 O17 1.447(3)
S3 O18 1.435(3)
S3 C68 1.826(4)
F7 C68 1.331(5)
F8 C68 1.328(4)
F9 C68 1.339(5)
O19 C69 1.447(10)
O19 C70 1.456(10)
O20 C71 1.502(12)
O20 C72 1.417(10)
C69 H69A 0.9800
C69 H69B 0.9800
C69 H69C 0.9800
C70 H70A 0.9900
C70 H70B 0.9900
C70 C72 1.406(12)
C71 H71A 0.9800
C71 H71B 0.9800
C71 H71C 0.9800
C72 H72A 0.9900
C72 H72B 0.9900
O24 C74 1.389(8)
O24 C76 1.425(9)
C73 H73A 0.9800
C73 H73B 0.9800
C73 H73C 0.9800
C73 C74 1.469(8)
C74 H74A 0.9900
C74 H74B 0.9900
C76 H76A 0.9900
C76 H76B 0.9900
C76 C77 1.450(12)
C77 H77A 0.9800
C77 H77B 0.9800
C77 H77C 0.9800
